data_1567574
loop_
_publ_author_name
'Takebayashi, Satoshi'
'Fayzullin, Robert R.'
'Bansal, Richa'

_publ_section_title
;
 Direct observation of reversible bond homolysis by 2D EXSY NMR
;
_journal_issue 32
_journal_name_full 'Chemical Science'
_journal_page_first 9202
_journal_page_last 9209
_journal_paper_doi 10.1039/D2SC03028D
_journal_volume 13
_journal_year 2022
_chemical_formula_moiety 'C44 H44 Co2 N4 O6, 4(C6 H6)'
_chemical_formula_sum 'C68 H68 Co2 N4 O6'
_chemical_formula_weight 1155.12
_space_group_crystal_system orthorhombic
_space_group_IT_number 61
_space_group_name_Hall '-P 2ac 2ab'
_space_group_name_H-M_alt 'P b c a'
_atom_sites_solution_hydrogens geom
_audit_creation_method SHELXL-2018/3
_audit_update_record
;
2022-04-10 deposited with the CCDC.	2022-08-01 downloaded from the CCDC.
;
_cell_angle_alpha 90
_cell_angle_beta 90
_cell_angle_gamma 90
_cell_formula_units_Z 4
_cell_length_a 10.9817(4)
_cell_length_b 17.1391(6)
_cell_length_c 31.4588(11)
_cell_measurement_reflns_used 25503
_cell_measurement_temperature 100(2)
_cell_measurement_theta_max 28.82
_cell_measurement_theta_min 2.30
_cell_volume 5921.1(4)
_computing_cell_refinement 'APEX3 v2021.4-0 (Bruker AXS)'
_computing_data_collection 'APEX3 v2021.4-0 (Bruker AXS)'
_computing_data_reduction 'APEX3 v2021.4-0 (Bruker AXS)'
_computing_molecular_graphics
;
WinGX (Farrugia, 2012); ORTEP-3 (Farrugia, 2012);
PLATON (Spek, 2009); Olex2 (Dolomanov et al., 2009)
;
_computing_publication_material
;
WinGX (Farrugia, 2012); ORTEP-3 (Farrugia, 2012);
PLATON (Spek, 2009); Olex2 (Dolomanov et al., 2009)
;
_computing_structure_refinement 'SHELXL-2018/3 (Sheldrick, 2015)'
_computing_structure_solution 'SHELXT-2018/2 (Sheldrick, 2015)'
_diffrn_ambient_temperature 100(2)
_diffrn_measured_fraction_theta_full 0.999
_diffrn_measured_fraction_theta_max 0.999
_diffrn_measurement_device_type 'Bruker D8 Venture'
_diffrn_measurement_method '\f and \w scans'
_diffrn_radiation_probe x-ray
_diffrn_radiation_type MoK\a
_diffrn_radiation_wavelength 0.71073
_diffrn_reflns_av_R_equivalents 0.0541
_diffrn_reflns_av_unetI/netI 0.0246
_diffrn_reflns_Laue_measured_fraction_full 0.999
_diffrn_reflns_Laue_measured_fraction_max 0.999
_diffrn_reflns_limit_h_max 14
_diffrn_reflns_limit_h_min -14
_diffrn_reflns_limit_k_max 21
_diffrn_reflns_limit_k_min -21
_diffrn_reflns_limit_l_max 40
_diffrn_reflns_limit_l_min -40
_diffrn_reflns_number 89048
_diffrn_reflns_point_group_measured_fraction_full 0.999
_diffrn_reflns_point_group_measured_fraction_max 0.999
_diffrn_reflns_theta_full 25.242
_diffrn_reflns_theta_max 27.103
_diffrn_reflns_theta_min 2.262
_diffrn_source 'microfocus sealed X-ray tube'
_exptl_absorpt_coefficient_mu 0.616
_exptl_absorpt_correction_T_max 0.9434
_exptl_absorpt_correction_T_min 0.7757
_exptl_absorpt_correction_type numerical
_exptl_absorpt_process_details
;
SADABS-2016/2 (Stalke et al., 2015)

 Equivalent reflections defined by point group mmm for scaling and error model
 Restraint esd for equal adjacent scale factors =  0.0050
 Maximum odd and even orders for spherical harmonics =   3   6
 wR2(int) =  0.0719 (selected reflections only, before parameter refinement)
 wR2(int) =  0.0571 (selected reflections only, after parameter refinement)

 Run 2theta R(int) Incid. factors Diffr. factors    K      g   I/s(lim) Total I>2sig(I)
   1  10.1  0.0589  0.343 - 0.368  0.993 - 1.078  0.799  0.0371  27.0   19284   12094
   2  10.1  0.0615  0.314 - 0.350  0.971 - 1.036  0.820  0.0371  27.0   19427   11926
   3  10.1  0.0634  0.325 - 0.359  0.970 - 1.087  0.830  0.0371  27.0   18777   11426
   4  10.1  0.0599  0.303 - 0.378  0.969 - 1.071  0.793  0.0371  27.0   20568   12743
   5  10.1  0.0611  0.312 - 0.387  0.969 - 1.078  0.806  0.0371  27.0   27745   16860
   6f  0.0  0.2738  0.427 - 0.561  0.969 - 1.038  0.963  0.0371  27.0   25820    8877
   7f  0.0  0.3902  0.372 - 0.428  0.969 - 1.037  1.346  0.0371  27.0   16123    3549

 79 Overloads replaced by fast scan measurements
 Estimated minimum and maximum transmission:  0.7757  0.9434
 Additional spherical absorption correction applied with mu*r =  0.0394
 3lambda correction factor = 0.00150
;
_exptl_crystal_colour brown
_exptl_crystal_density_diffrn 1.296
_exptl_crystal_description prism
_exptl_crystal_F_000 2424
_exptl_crystal_recrystallization_method 'diffusion of pentane to a benzene solution'
_exptl_crystal_size_max 0.279
_exptl_crystal_size_mid 0.194
_exptl_crystal_size_min 0.064
_refine_diff_density_max 0.548
_refine_diff_density_min -0.453
_refine_diff_density_rms 0.065
_refine_ls_extinction_method none
_refine_ls_goodness_of_fit_ref 1.109
_refine_ls_hydrogen_treatment constr
_refine_ls_matrix_type full
_refine_ls_number_parameters 420
_refine_ls_number_reflns 6516
_refine_ls_number_restraints 222
_refine_ls_restrained_S_all 1.093
_refine_ls_R_factor_all 0.0564
_refine_ls_R_factor_gt 0.0431
_refine_ls_shift/su_max 0.002
_refine_ls_shift/su_mean 0.000
_refine_ls_structure_factor_coef Fsqd
_refine_ls_weighting_details 'w=1/[\s^2^(Fo^2^)+(0.0374P)^2^+9.8228P] where P=(Fo^2^+2Fc^2^)/3'
_refine_ls_weighting_scheme calc
_refine_ls_wR_factor_gt 0.1051
_refine_ls_wR_factor_ref 0.1125
_reflns_Friedel_coverage 0.000
_reflns_number_gt 5371
_reflns_number_total 6516
_reflns_threshold_expression 'I > 2\s(I)'
_cod_data_source_file d2sc03028d4.cif
_cod_data_source_block st0069
_cod_database_code 1567574
_shelx_shelxl_version_number 2018/3
_shelx_space_group_comment
;
The symmetry employed for this shelxl refinement is uniquely defined
by the following loop, which should always be used as a source of
symmetry information in preference to the above space-group names.
They are only intended as comments.
;
_shelx_estimated_absorpt_t_min 0.847
_shelx_estimated_absorpt_t_max 0.962

loop_
_space_group_symop_operation_xyz
'x, y, z'
'-x+1/2, -y, z+1/2'
'-x, y+1/2, -z+1/2'
'x+1/2, -y+1/2, -z'
'-x, -y, -z'
'x-1/2, y, -z-1/2'
'x, -y-1/2, z-1/2'
'-x-1/2, y-1/2, z'

loop_
_atom_site_label
_atom_site_type_symbol
_atom_site_fract_x
_atom_site_fract_y
_atom_site_fract_z
_atom_site_U_iso_or_equiv
_atom_site_adp_type
_atom_site_occupancy
_atom_site_site_symmetry_order
_atom_site_calc_flag
_atom_site_refinement_flags_posn
_atom_site_refinement_flags_adp
_atom_site_refinement_flags_occupancy
_atom_site_disorder_assembly
_atom_site_disorder_group
Co1 Co 0.41379(3) 0.55313(2) 0.48891(2) 0.01544(9) Uani 1 1 d . . . . .
O4 O 0.26436(16) 0.41309(10) 0.47891(6) 0.0271(4) Uani 1 1 d . . . . .
O5 O 0.48710(17) 0.63063(11) 0.56823(6) 0.0322(4) Uani 1 1 d . . . . .
O6 O 0.58449(16) 0.58168(12) 0.41806(6) 0.0311(4) Uani 1 1 d . . . . .
N1 N 0.18418(17) 0.63781(11) 0.50340(6) 0.0186(4) Uani 1 1 d . . . . .
N2 N 0.23231(17) 0.63591(11) 0.43642(6) 0.0180(4) Uani 1 1 d . . . . .
C1 C 0.2713(2) 0.61535(12) 0.47550(7) 0.0164(4) Uani 1 1 d . . . . .
C2 C 0.0790(2) 0.67646(14) 0.48312(7) 0.0215(5) Uani 1 1 d . . . . .
H2A H 0.068155 0.730208 0.494013 0.026 Uiso 1 1 calc R U . . .
H2B H 0.003030 0.646592 0.487886 0.026 Uiso 1 1 calc R U . . .
C3 C 0.1141(2) 0.67682(15) 0.43620(8) 0.0223(5) Uani 1 1 d . . . . .
H3A H 0.053314 0.648529 0.418796 0.027 Uiso 1 1 calc R U . . .
H3B H 0.122498 0.730734 0.425290 0.027 Uiso 1 1 calc R U . . .
C4 C 0.3251(2) 0.46725(14) 0.48402(8) 0.0207(5) Uani 1 1 d . . . . .
C5 C 0.4542(2) 0.60007(14) 0.53766(8) 0.0217(5) Uani 1 1 d . . . . .
C6 C 0.5141(2) 0.57338(14) 0.44462(8) 0.0210(5) Uani 1 1 d . . . . .
C11 C 0.1872(2) 0.63497(13) 0.54892(7) 0.0174(4) Uani 1 1 d . . . . .
C12 C 0.1405(2) 0.57060(13) 0.57065(7) 0.0194(5) Uani 1 1 d . . . . .
C13 C 0.1391(2) 0.57250(15) 0.61505(8) 0.0234(5) Uani 1 1 d . . . . .
H13 H 0.108611 0.528952 0.630391 0.028 Uiso 1 1 calc R U . . .
C14 C 0.1816(2) 0.63701(15) 0.63695(8) 0.0257(5) Uani 1 1 d . . . . .
H14 H 0.180287 0.637555 0.667148 0.031 Uiso 1 1 calc R U . . .
C15 C 0.2261(2) 0.70081(15) 0.61480(8) 0.0248(5) Uani 1 1 d . . . . .
H15 H 0.254836 0.744967 0.630042 0.030 Uiso 1 1 calc R U . . .
C16 C 0.2293(2) 0.70126(13) 0.57074(8) 0.0200(5) Uani 1 1 d . . . . .
C17 C 0.0917(3) 0.49988(15) 0.54835(8) 0.0276(5) Uani 1 1 d . . . . .
H17A H 0.004767 0.494254 0.554647 0.041 Uiso 1 1 calc R U . . .
H17B H 0.135436 0.453438 0.558209 0.041 Uiso 1 1 calc R U . . .
H17C H 0.103055 0.505745 0.517614 0.041 Uiso 1 1 calc R U . . .
C18 C 0.2784(3) 0.77021(15) 0.54722(9) 0.0304(6) Uani 1 1 d . . . . .
H18A H 0.335235 0.752439 0.525234 0.046 Uiso 1 1 calc R U . . .
H18B H 0.321143 0.804678 0.567110 0.046 Uiso 1 1 calc R U . . .
H18C H 0.211130 0.798720 0.533907 0.046 Uiso 1 1 calc R U . . .
C21 C 0.3021(2) 0.63406(14) 0.39779(7) 0.0185(5) Uani 1 1 d . . . . .
C22 C 0.2900(2) 0.57103(14) 0.36981(8) 0.0222(5) Uani 1 1 d . . . . .
C23 C 0.3552(2) 0.57319(15) 0.33196(8) 0.0265(5) Uani 1 1 d . . . . .
H23 H 0.348049 0.531175 0.312426 0.032 Uiso 1 1 calc R U . . .
C24 C 0.4301(2) 0.63533(16) 0.32230(8) 0.0263(5) Uani 1 1 d . . . . .
H24 H 0.474431 0.635547 0.296361 0.032 Uiso 1 1 calc R U . . .
C25 C 0.4410(2) 0.69722(15) 0.35016(8) 0.0238(5) Uani 1 1 d . . . . .
H25 H 0.492862 0.739691 0.343220 0.029 Uiso 1 1 calc R U . . .
C26 C 0.3766(2) 0.69804(14) 0.38834(7) 0.0196(5) Uani 1 1 d . . . . .
C27 C 0.2085(3) 0.50273(16) 0.37975(9) 0.0330(6) Uani 1 1 d . . . . .
H27A H 0.244733 0.471633 0.402614 0.050 Uiso 1 1 calc R U . . .
H27B H 0.199165 0.470285 0.354300 0.050 Uiso 1 1 calc R U . . .
H27C H 0.128427 0.521839 0.388784 0.050 Uiso 1 1 calc R U . . .
C28 C 0.3906(2) 0.76481(15) 0.41905(8) 0.0267(5) Uani 1 1 d . . . . .
H28A H 0.311876 0.790812 0.422833 0.040 Uiso 1 1 calc R U . . .
H28B H 0.449966 0.802189 0.407809 0.040 Uiso 1 1 calc R U . . .
H28C H 0.419119 0.744883 0.446502 0.040 Uiso 1 1 calc R U . . .
C11S C 0.0034(3) 0.40708(17) 0.69628(10) 0.0374(7) Uani 1 1 d D . . . .
H11S H -0.078786 0.390153 0.694140 0.045 Uiso 1 1 calc R U . . .
C12S C 0.0955(3) 0.36482(17) 0.67698(11) 0.0405(7) Uani 1 1 d D . . . .
H12S H 0.076779 0.318433 0.661807 0.049 Uiso 1 1 calc R U . . .
C13S C 0.2149(3) 0.39010(18) 0.67978(12) 0.0453(8) Uani 1 1 d D . . . .
H13S H 0.277843 0.361958 0.665863 0.054 Uiso 1 1 calc R U . . .
C14S C 0.2423(3) 0.45659(17) 0.70293(10) 0.0411(7) Uani 1 1 d D . . . .
H14S H 0.324517 0.473311 0.705388 0.049 Uiso 1 1 calc R U . . .
C15S C 0.1513(3) 0.49845(16) 0.72233(9) 0.0365(7) Uani 1 1 d D . . . .
H15S H 0.170602 0.543969 0.738188 0.044 Uiso 1 1 calc R U . . .
C16S C 0.0318(3) 0.47445(18) 0.71883(9) 0.0411(7) Uani 1 1 d D . . . .
H16S H -0.031134 0.504008 0.731839 0.049 Uiso 1 1 calc R U . . .
C21S C 0.4437(10) 0.6486(10) 0.7175(4) 0.0300(18) Uani 0.61(2) 1 d D U P A 1
H21S H 0.364336 0.629796 0.723789 0.036 Uiso 0.61(2) 1 calc R U P A 1
C22S C 0.4933(9) 0.6376(6) 0.6774(3) 0.0331(17) Uani 0.61(2) 1 d D U P A 1
H22S H 0.450424 0.608781 0.656421 0.040 Uiso 0.61(2) 1 calc R U P A 1
C23S C 0.6069(9) 0.6696(7) 0.6684(3) 0.041(2) Uani 0.61(2) 1 d D U P A 1
H23S H 0.642871 0.661208 0.641271 0.049 Uiso 0.61(2) 1 calc R U P A 1
C24S C 0.6679(6) 0.7135(6) 0.6985(4) 0.042(2) Uani 0.61(2) 1 d D U P A 1
H24S H 0.743029 0.737745 0.691457 0.050 Uiso 0.61(2) 1 calc R U P A 1
C25S C 0.6207(11) 0.7221(8) 0.7384(4) 0.038(2) Uani 0.61(2) 1 d D U P A 1
H25S H 0.663156 0.751988 0.759054 0.045 Uiso 0.61(2) 1 calc R U P A 1
C26S C 0.5113(12) 0.6873(11) 0.7486(3) 0.036(3) Uani 0.61(2) 1 d D U P A 1
H26S H 0.481736 0.689677 0.776950 0.043 Uiso 0.61(2) 1 calc R U P A 1
C31S C 0.4592(17) 0.6452(17) 0.7103(6) 0.033(3) Uani 0.39(2) 1 d D U P A 2
H31S H 0.387319 0.614451 0.709652 0.039 Uiso 0.39(2) 1 calc R U P A 2
C32S C 0.5352(18) 0.6487(9) 0.6752(4) 0.038(3) Uani 0.39(2) 1 d D U P A 2
H32S H 0.512283 0.623868 0.649451 0.046 Uiso 0.39(2) 1 calc R U P A 2
C33S C 0.6449(17) 0.6886(8) 0.6778(4) 0.038(3) Uani 0.39(2) 1 d D U P A 2
H33S H 0.698014 0.690059 0.654026 0.046 Uiso 0.39(2) 1 calc R U P A 2
C34S C 0.6770(11) 0.7264(8) 0.7151(6) 0.033(3) Uani 0.39(2) 1 d D U P A 2
H34S H 0.751316 0.754572 0.716620 0.040 Uiso 0.39(2) 1 calc R U P A 2
C35S C 0.6019(16) 0.7231(14) 0.7498(5) 0.029(3) Uani 0.39(2) 1 d D U P A 2
H35S H 0.627103 0.745403 0.776016 0.035 Uiso 0.39(2) 1 calc R U P A 2
C36S C 0.4897(17) 0.6875(17) 0.7467(5) 0.028(3) Uani 0.39(2) 1 d D U P A 2
H36S H 0.432951 0.691776 0.769407 0.033 Uiso 0.39(2) 1 calc R U P A 2

loop_
_atom_site_aniso_label
_atom_site_aniso_U_11
_atom_site_aniso_U_22
_atom_site_aniso_U_33
_atom_site_aniso_U_23
_atom_site_aniso_U_13
_atom_site_aniso_U_12
Co1 0.01465(15) 0.01471(15) 0.01695(15) 0.00078(12) -0.00024(12) 0.00230(11)
O4 0.0252(9) 0.0200(9) 0.0360(10) 0.0021(7) -0.0021(8) -0.0031(7)
O5 0.0285(10) 0.0373(11) 0.0308(10) -0.0143(8) -0.0064(8) 0.0091(8)
O6 0.0228(9) 0.0424(11) 0.0282(9) 0.0130(8) 0.0061(8) 0.0065(8)
N1 0.0162(9) 0.0220(10) 0.0175(9) 0.0024(8) 0.0009(7) 0.0049(8)
N2 0.0141(9) 0.0224(10) 0.0176(9) 0.0022(8) 0.0004(7) 0.0051(8)
C1 0.0181(11) 0.0119(10) 0.0193(10) 0.0003(8) 0.0004(9) -0.0014(9)
C2 0.0173(11) 0.0242(11) 0.0229(12) 0.0035(9) 0.0011(9) 0.0085(9)
C3 0.0177(11) 0.0269(12) 0.0221(12) 0.0052(10) 0.0004(9) 0.0061(10)
C4 0.0199(11) 0.0212(11) 0.0210(11) 0.0032(9) -0.0006(9) 0.0071(9)
C5 0.0161(11) 0.0204(11) 0.0287(13) 0.0006(10) 0.0000(10) 0.0066(9)
C6 0.0171(11) 0.0191(11) 0.0266(12) 0.0033(9) -0.0044(10) 0.0033(9)
C11 0.0154(10) 0.0180(11) 0.0187(11) 0.0001(9) 0.0018(8) 0.0036(9)
C12 0.0170(11) 0.0198(11) 0.0215(11) 0.0008(9) 0.0000(9) -0.0005(9)
C13 0.0229(12) 0.0248(12) 0.0225(12) 0.0044(10) 0.0022(10) -0.0002(10)
C14 0.0264(13) 0.0335(14) 0.0171(11) -0.0023(10) -0.0006(10) 0.0032(11)
C15 0.0206(12) 0.0242(12) 0.0295(13) -0.0082(10) 0.0004(10) 0.0005(10)
C16 0.0148(11) 0.0172(11) 0.0281(12) -0.0016(9) 0.0035(9) 0.0022(9)
C17 0.0321(14) 0.0241(12) 0.0265(13) -0.0006(10) 0.0023(11) -0.0098(11)
C18 0.0310(14) 0.0194(12) 0.0408(15) -0.0009(11) 0.0073(12) -0.0043(11)
C21 0.0154(10) 0.0229(11) 0.0172(11) 0.0038(9) 0.0004(9) 0.0045(9)
C22 0.0225(12) 0.0234(12) 0.0207(11) 0.0009(9) -0.0009(9) 0.0021(10)
C23 0.0295(13) 0.0292(13) 0.0208(12) -0.0033(10) 0.0008(10) 0.0028(11)
C24 0.0260(13) 0.0354(14) 0.0174(11) 0.0030(10) 0.0045(10) 0.0020(11)
C25 0.0203(12) 0.0280(13) 0.0231(12) 0.0066(10) -0.0001(9) -0.0018(10)
C26 0.0179(11) 0.0209(11) 0.0199(11) 0.0024(9) -0.0019(9) 0.0015(9)
C27 0.0404(16) 0.0293(14) 0.0293(14) -0.0041(11) 0.0040(12) -0.0074(12)
C28 0.0271(13) 0.0261(13) 0.0270(13) -0.0019(10) 0.0009(10) -0.0044(10)
C11S 0.0388(16) 0.0312(15) 0.0422(16) 0.0096(13) 0.0014(13) -0.0034(13)
C12S 0.0397(17) 0.0251(14) 0.057(2) -0.0062(13) -0.0095(15) 0.0001(13)
C13S 0.0337(16) 0.0297(15) 0.073(2) -0.0129(15) -0.0096(15) 0.0074(13)
C14S 0.0414(17) 0.0300(15) 0.0520(18) 0.0010(13) -0.0177(15) -0.0007(13)
C15S 0.063(2) 0.0257(14) 0.0211(13) 0.0021(10) -0.0041(13) -0.0031(14)
C16S 0.056(2) 0.0354(16) 0.0319(15) 0.0066(12) 0.0151(14) 0.0033(15)
C21S 0.032(3) 0.031(3) 0.028(4) 0.001(3) 0.008(2) 0.006(3)
C22S 0.027(4) 0.036(3) 0.036(3) 0.004(2) 0.000(3) 0.007(3)
C23S 0.025(4) 0.061(6) 0.037(3) 0.014(3) 0.007(3) 0.009(4)
C24S 0.026(3) 0.046(5) 0.054(6) 0.013(5) -0.003(4) -0.007(3)
C25S 0.030(4) 0.032(3) 0.051(6) 0.005(5) -0.001(4) -0.006(4)
C26S 0.033(5) 0.039(4) 0.034(4) -0.008(3) -0.002(3) 0.007(4)
C31S 0.030(6) 0.034(5) 0.035(6) -0.004(5) -0.001(5) -0.005(5)
C32S 0.045(8) 0.040(5) 0.029(4) -0.003(4) -0.001(5) 0.004(6)
C33S 0.044(7) 0.035(6) 0.035(6) 0.001(4) 0.014(5) -0.002(5)
C34S 0.032(4) 0.030(4) 0.038(7) 0.001(5) -0.004(5) 0.003(4)
C35S 0.022(5) 0.032(4) 0.033(5) 0.000(5) 0.009(4) 0.002(4)
C36S 0.013(5) 0.034(5) 0.035(5) 0.004(5) -0.001(4) 0.003(4)

loop_
_atom_type_symbol
_atom_type_description
_atom_type_scat_dispersion_real
_atom_type_scat_dispersion_imag
_atom_type_scat_source
C C 0.0033 0.0016 'International Tables Vol C Tables 4.2.6.8 and 6.1.1.4'
H H 0.0000 0.0000 'International Tables Vol C Tables 4.2.6.8 and 6.1.1.4'
N N 0.0061 0.0033 'International Tables Vol C Tables 4.2.6.8 and 6.1.1.4'
O O 0.0106 0.0060 'International Tables Vol C Tables 4.2.6.8 and 6.1.1.4'
Co Co 0.3494 0.9721 'International Tables Vol C Tables 4.2.6.8 and 6.1.1.4'

loop_
_geom_angle_atom_site_label_1
_geom_angle_atom_site_label_2
_geom_angle_atom_site_label_3
_geom_angle
_geom_angle_site_symmetry_1
_geom_angle_site_symmetry_3
_geom_angle_publ_flag
C4 Co1 C5 125.79(11) . . ?
C4 Co1 C6 115.30(11) . . ?
C5 Co1 C6 115.02(11) . . ?
C4 Co1 C1 89.67(10) . . ?
C5 Co1 C1 98.01(10) . . ?
C6 Co1 C1 102.62(10) . . ?
C4 Co1 Co1 81.30(7) . 5_666 ?
C5 Co1 Co1 84.74(7) . 5_666 ?
C6 Co1 Co1 84.37(7) . 5_666 ?
C1 Co1 Co1 170.38(7) . 5_666 ?
C1 N1 C11 128.41(19) . . ?
C1 N1 C2 113.59(18) . . ?
C11 N1 C2 117.73(18) . . ?
C1 N2 C21 126.57(19) . . ?
C1 N2 C3 114.07(18) . . ?
C21 N2 C3 118.41(18) . . ?
N2 C1 N1 106.99(19) . . ?
N2 C1 Co1 126.72(16) . . ?
N1 C1 Co1 125.82(16) . . ?
N1 C2 C3 102.84(18) . . ?
N1 C2 H2A 111.2 . . ?
C3 C2 H2A 111.2 . . ?
N1 C2 H2B 111.2 . . ?
C3 C2 H2B 111.2 . . ?
H2A C2 H2B 109.1 . . ?
N2 C3 C2 102.47(18) . . ?
N2 C3 H3A 111.3 . . ?
C2 C3 H3A 111.3 . . ?
N2 C3 H3B 111.3 . . ?
C2 C3 H3B 111.3 . . ?
H3A C3 H3B 109.2 . . ?
O4 C4 Co1 176.3(2) . . ?
O5 C5 Co1 176.0(2) . . ?
O6 C6 Co1 174.1(2) . . ?
C12 C11 C16 121.4(2) . . ?
C12 C11 N1 120.5(2) . . ?
C16 C11 N1 117.9(2) . . ?
C11 C12 C13 118.4(2) . . ?
C11 C12 C17 122.8(2) . . ?
C13 C12 C17 118.9(2) . . ?
C14 C13 C12 120.8(2) . . ?
C14 C13 H13 119.6 . . ?
C12 C13 H13 119.6 . . ?
C13 C14 C15 119.9(2) . . ?
C13 C14 H14 120.0 . . ?
C15 C14 H14 120.0 . . ?
C14 C15 C16 121.1(2) . . ?
C14 C15 H15 119.5 . . ?
C16 C15 H15 119.5 . . ?
C15 C16 C11 118.4(2) . . ?
C15 C16 C18 120.5(2) . . ?
C11 C16 C18 121.1(2) . . ?
C12 C17 H17A 109.5 . . ?
C12 C17 H17B 109.5 . . ?
H17A C17 H17B 109.5 . . ?
C12 C17 H17C 109.5 . . ?
H17A C17 H17C 109.5 . . ?
H17B C17 H17C 109.5 . . ?
C16 C18 H18A 109.5 . . ?
C16 C18 H18B 109.5 . . ?
H18A C18 H18B 109.5 . . ?
C16 C18 H18C 109.5 . . ?
H18A C18 H18C 109.5 . . ?
H18B C18 H18C 109.5 . . ?
C22 C21 C26 121.8(2) . . ?
C22 C21 N2 119.9(2) . . ?
C26 C21 N2 118.3(2) . . ?
C23 C22 C21 118.0(2) . . ?
C23 C22 C27 120.3(2) . . ?
C21 C22 C27 121.7(2) . . ?
C24 C23 C22 121.1(2) . . ?
C24 C23 H23 119.4 . . ?
C22 C23 H23 119.4 . . ?
C23 C24 C25 120.3(2) . . ?
C23 C24 H24 119.9 . . ?
C25 C24 H24 119.9 . . ?
C24 C25 C26 120.7(2) . . ?
C24 C25 H25 119.6 . . ?
C26 C25 H25 119.6 . . ?
C25 C26 C21 118.1(2) . . ?
C25 C26 C28 120.6(2) . . ?
C21 C26 C28 121.3(2) . . ?
C22 C27 H27A 109.5 . . ?
C22 C27 H27B 109.5 . . ?
H27A C27 H27B 109.5 . . ?
C22 C27 H27C 109.5 . . ?
H27A C27 H27C 109.5 . . ?
H27B C27 H27C 109.5 . . ?
C26 C28 H28A 109.5 . . ?
C26 C28 H28B 109.5 . . ?
H28A C28 H28B 109.5 . . ?
C26 C28 H28C 109.5 . . ?
H28A C28 H28C 109.5 . . ?
H28B C28 H28C 109.5 . . ?
C12S C11S C16S 119.6(3) . . ?
C12S C11S H11S 120.2 . . ?
C16S C11S H11S 120.2 . . ?
C13S C12S C11S 120.1(3) . . ?
C13S C12S H12S 120.0 . . ?
C11S C12S H12S 120.0 . . ?
C12S C13S C14S 119.8(3) . . ?
C12S C13S H13S 120.1 . . ?
C14S C13S H13S 120.1 . . ?
C15S C14S C13S 120.3(3) . . ?
C15S C14S H14S 119.8 . . ?
C13S C14S H14S 119.8 . . ?
C14S C15S C16S 120.1(3) . . ?
C14S C15S H15S 120.0 . . ?
C16S C15S H15S 120.0 . . ?
C15S C16S C11S 120.2(3) . . ?
C15S C16S H16S 119.9 . . ?
C11S C16S H16S 119.9 . . ?
C22S C21S C26S 119.5(6) . . ?
C22S C21S H21S 120.2 . . ?
C26S C21S H21S 120.2 . . ?
C21S C22S C23S 119.0(6) . . ?
C21S C22S H22S 120.5 . . ?
C23S C22S H22S 120.5 . . ?
C24S C23S C22S 120.5(6) . . ?
C24S C23S H23S 119.8 . . ?
C22S C23S H23S 119.8 . . ?
C25S C24S C23S 120.3(6) . . ?
C25S C24S H24S 119.8 . . ?
C23S C24S H24S 119.8 . . ?
C24S C25S C26S 119.9(6) . . ?
C24S C25S H25S 120.1 . . ?
C26S C25S H25S 120.1 . . ?
C25S C26S C21S 120.4(7) . . ?
C25S C26S H26S 119.8 . . ?
C21S C26S H26S 119.8 . . ?
C32S C31S C36S 119.2(8) . . ?
C32S C31S H31S 120.4 . . ?
C36S C31S H31S 120.4 . . ?
C31S C32S C33S 119.8(8) . . ?
C31S C32S H32S 120.1 . . ?
C33S C32S H32S 120.1 . . ?
C34S C33S C32S 120.1(8) . . ?
C34S C33S H33S 120.0 . . ?
C32S C33S H33S 120.0 . . ?
C35S C34S C33S 120.2(9) . . ?
C35S C34S H34S 119.9 . . ?
C33S C34S H34S 119.9 . . ?
C34S C35S C36S 120.0(9) . . ?
C34S C35S H35S 120.0 . . ?
C36S C35S H35S 120.0 . . ?
C35S C36S C31S 120.1(9) . . ?
C35S C36S H36S 119.9 . . ?
C31S C36S H36S 119.9 . . ?

loop_
_geom_bond_atom_site_label_1
_geom_bond_atom_site_label_2
_geom_bond_distance
_geom_bond_site_symmetry_2
_geom_bond_publ_flag
Co1 C4 1.772(3) . ?
Co1 C5 1.788(3) . ?
Co1 C6 1.810(3) . ?
Co1 C1 1.940(2) . ?
Co1 Co1 2.7183(6) 5_666 ?
O4 C4 1.154(3) . ?
O5 C5 1.153(3) . ?
O6 C6 1.147(3) . ?
N1 C1 1.354(3) . ?
N1 C11 1.433(3) . ?
N1 C2 1.477(3) . ?
N2 C1 1.349(3) . ?
N2 C21 1.437(3) . ?
N2 C3 1.476(3) . ?
C2 C3 1.525(3) . ?
C2 H2A 0.9900 . ?
C2 H2B 0.9900 . ?
C3 H3A 0.9900 . ?
C3 H3B 0.9900 . ?
C11 C12 1.395(3) . ?
C11 C16 1.405(3) . ?
C12 C13 1.397(3) . ?
C12 C17 1.500(3) . ?
C13 C14 1.384(4) . ?
C13 H13 0.9500 . ?
C14 C15 1.386(4) . ?
C14 H14 0.9500 . ?
C15 C16 1.386(3) . ?
C15 H15 0.9500 . ?
C16 C18 1.495(3) . ?
C17 H17A 0.9800 . ?
C17 H17B 0.9800 . ?
C17 H17C 0.9800 . ?
C18 H18A 0.9800 . ?
C18 H18B 0.9800 . ?
C18 H18C 0.9800 . ?
C21 C22 1.400(3) . ?
C21 C26 1.400(3) . ?
C22 C23 1.390(3) . ?
C22 C27 1.506(4) . ?
C23 C24 1.380(4) . ?
C23 H23 0.9500 . ?
C24 C25 1.381(4) . ?
C24 H24 0.9500 . ?
C25 C26 1.394(3) . ?
C25 H25 0.9500 . ?
C26 C28 1.506(3) . ?
C27 H27A 0.9800 . ?
C27 H27B 0.9800 . ?
C27 H27C 0.9800 . ?
C28 H28A 0.9800 . ?
C28 H28B 0.9800 . ?
C28 H28C 0.9800 . ?
C11S C12S 1.385(4) . ?
C11S C16S 1.391(4) . ?
C11S H11S 0.9500 . ?
C12S C13S 1.383(4) . ?
C12S H12S 0.9500 . ?
C13S C14S 1.386(4) . ?
C13S H13S 0.9500 . ?
C14S C15S 1.374(4) . ?
C14S H14S 0.9500 . ?
C15S C16S 1.379(4) . ?
C15S H15S 0.9500 . ?
C16S H16S 0.9500 . ?
C21S C22S 1.387(7) . ?
C21S C26S 1.395(7) . ?
C21S H21S 0.9500 . ?
C22S C23S 1.392(7) . ?
C22S H22S 0.9500 . ?
C23S C24S 1.384(7) . ?
C23S H23S 0.9500 . ?
C24S C25S 1.365(7) . ?
C24S H24S 0.9500 . ?
C25S C26S 1.380(7) . ?
C25S H25S 0.9500 . ?
C26S H26S 0.9500 . ?
C31S C32S 1.386(8) . ?
C31S C36S 1.395(8) . ?
C31S H31S 0.9500 . ?
C32S C33S 1.387(8) . ?
C32S H32S 0.9500 . ?
C33S C34S 1.385(8) . ?
C33S H33S 0.9500 . ?
C34S C35S 1.369(8) . ?
C34S H34S 0.9500 . ?
C35S C36S 1.378(8) . ?
C35S H35S 0.9500 . ?
C36S H36S 0.9500 . ?

loop_
_geom_torsion_atom_site_label_1
_geom_torsion_atom_site_label_2
_geom_torsion_atom_site_label_3
_geom_torsion_atom_site_label_4
_geom_torsion
_geom_torsion_site_symmetry_1
_geom_torsion_site_symmetry_2
_geom_torsion_site_symmetry_3
_geom_torsion_site_symmetry_4
_geom_torsion_publ_flag
C21 N2 C1 N1 170.3(2) . . . . ?
C3 N2 C1 N1 1.7(3) . . . . ?
C21 N2 C1 Co1 -17.3(3) . . . . ?
C3 N2 C1 Co1 174.16(16) . . . . ?
C11 N1 C1 N2 -174.2(2) . . . . ?
C2 N1 C1 N2 -0.3(3) . . . . ?
C11 N1 C1 Co1 13.3(3) . . . . ?
C2 N1 C1 Co1 -172.86(16) . . . . ?
C1 N1 C2 C3 -1.1(3) . . . . ?
C11 N1 C2 C3 173.5(2) . . . . ?
C1 N2 C3 C2 -2.3(3) . . . . ?
C21 N2 C3 C2 -171.8(2) . . . . ?
N1 C2 C3 N2 1.8(2) . . . . ?
C1 N1 C11 C12 -93.1(3) . . . . ?
C2 N1 C11 C12 93.2(3) . . . . ?
C1 N1 C11 C16 91.9(3) . . . . ?
C2 N1 C11 C16 -81.7(3) . . . . ?
C16 C11 C12 C13 -1.6(3) . . . . ?
N1 C11 C12 C13 -176.3(2) . . . . ?
C16 C11 C12 C17 178.2(2) . . . . ?
N1 C11 C12 C17 3.5(3) . . . . ?
C11 C12 C13 C14 0.8(4) . . . . ?
C17 C12 C13 C14 -179.1(2) . . . . ?
C12 C13 C14 C15 0.1(4) . . . . ?
C13 C14 C15 C16 -0.2(4) . . . . ?
C14 C15 C16 C11 -0.6(4) . . . . ?
C14 C15 C16 C18 -179.5(2) . . . . ?
C12 C11 C16 C15 1.5(3) . . . . ?
N1 C11 C16 C15 176.4(2) . . . . ?
C12 C11 C16 C18 -179.6(2) . . . . ?
N1 C11 C16 C18 -4.7(3) . . . . ?
C1 N2 C21 C22 98.7(3) . . . . ?
C3 N2 C21 C22 -93.2(3) . . . . ?
C1 N2 C21 C26 -84.4(3) . . . . ?
C3 N2 C21 C26 83.7(3) . . . . ?
C26 C21 C22 C23 0.4(3) . . . . ?
N2 C21 C22 C23 177.3(2) . . . . ?
C26 C21 C22 C27 -179.1(2) . . . . ?
N2 C21 C22 C27 -2.3(3) . . . . ?
C21 C22 C23 C24 0.3(4) . . . . ?
C27 C22 C23 C24 179.9(2) . . . . ?
C22 C23 C24 C25 -0.5(4) . . . . ?
C23 C24 C25 C26 -0.1(4) . . . . ?
C24 C25 C26 C21 0.8(4) . . . . ?
C24 C25 C26 C28 178.7(2) . . . . ?
C22 C21 C26 C25 -1.0(3) . . . . ?
N2 C21 C26 C25 -177.9(2) . . . . ?
C22 C21 C26 C28 -178.9(2) . . . . ?
N2 C21 C26 C28 4.2(3) . . . . ?
C16S C11S C12S C13S -0.7(5) . . . . ?
C11S C12S C13S C14S 1.8(5) . . . . ?
C12S C13S C14S C15S -1.4(5) . . . . ?
C13S C14S C15S C16S 0.0(5) . . . . ?
C14S C15S C16S C11S 1.1(4) . . . . ?
C12S C11S C16S C15S -0.8(5) . . . . ?
C26S C21S C22S C23S -4(2) . . . . ?
C21S C22S C23S C24S -1.8(15) . . . . ?
C22S C23S C24S C25S 3.9(14) . . . . ?
C23S C24S C25S C26S 0(2) . . . . ?
C24S C25S C26S C21S -5(3) . . . . ?
C22S C21S C26S C25S 7(3) . . . . ?
C36S C31S C32S C33S 5(4) . . . . ?
C31S C32S C33S C34S -1(3) . . . . ?
C32S C33S C34S C35S 1(2) . . . . ?
C33S C34S C35S C36S -5(3) . . . . ?
C34S C35S C36S C31S 9(4) . . . . ?
C32S C31S C36S C35S -9(5) . . . . ?
